data_7228669
loop_
_publ_author_name
'Peng, Hai-Jun'
'Hao, Gui-Xia'
'Chu, Zhao-Hua'
'Lin, Yin-Wan'
'Lin, Xiao-Ming'
'Cai, Yue-Peng'

_publ_section_title
;
 Porous carbon with large surface area derived from a metal--organic
 framework as a lithium-ion battery anode material
;
_journal_issue 54
_journal_name_full 'RSC Adv.'
_journal_page_first 34104
_journal_paper_doi 10.1039/C7RA05090A
_journal_volume 7
_journal_year 2017
_chemical_formula_sum 'C60 H48 Cd3 N2 O22'
_chemical_formula_weight 1486.20
_chemical_name_systematic
;
 ?
;
_space_group_crystal_system orthorhombic
_space_group_IT_number 70
_space_group_name_Hall '-F 2uv 2vw'
_space_group_name_H-M_alt 'F d d d'
_symmetry_space_group_name_Hall '-F 2uv 2vw'
_symmetry_space_group_name_H-M 'F d d d :2'
_atom_sites_solution_hydrogens mixed
_audit_creation_method SHELXL-2014
_audit_update_record
;
2017-05-02 deposited with the CCDC.
2017-06-30 downloaded from the CCDC.
;
_cell_angle_alpha 90
_cell_angle_beta 90
_cell_angle_gamma 90
_cell_formula_units_Z 16
_cell_length_a 16.8213(16)
_cell_length_b 41.992(4)
_cell_length_c 49.548(4)
_cell_measurement_reflns_used 10605
_cell_measurement_temperature 150(2)
_cell_measurement_theta_max 73.5670
_cell_measurement_theta_min 3.7740
_cell_volume 34999(5)
_computing_cell_refinement 'Bruker SAINT'
_computing_data_collection 'Bruker APEX2'
_computing_data_reduction 'Bruker SAINT'
_computing_molecular_graphics 'Bruker SHELXTL'
_computing_publication_material 'Bruker SHELXTL'
_computing_structure_refinement 'SHELXL-2014 (Sheldrick, 2014)'
_diffrn_ambient_temperature 150(2)
_diffrn_measured_fraction_theta_full 0.392
_diffrn_measured_fraction_theta_max 0.704
_diffrn_measurement_device_type 'Xcalibur, Sapphire3, Gemini ultra'
_diffrn_measurement_method '\w scans'
_diffrn_radiation_type CuK\a
_diffrn_radiation_wavelength 1.54178
_diffrn_reflns_av_R_equivalents 0.0276
_diffrn_reflns_av_unetI/netI 0.0367
_diffrn_reflns_Laue_measured_fraction_full 0.392
_diffrn_reflns_Laue_measured_fraction_max 0.704
_diffrn_reflns_limit_h_max 14
_diffrn_reflns_limit_h_min -10
_diffrn_reflns_limit_k_max 41
_diffrn_reflns_limit_k_min -36
_diffrn_reflns_limit_l_max 15
_diffrn_reflns_limit_l_min -48
_diffrn_reflns_number 6218
_diffrn_reflns_point_group_measured_fraction_full 0.392
_diffrn_reflns_point_group_measured_fraction_max 0.704
_diffrn_reflns_theta_full 67.679
_diffrn_reflns_theta_max 58.566
_diffrn_reflns_theta_min 2.967
_exptl_absorpt_coefficient_mu 6.261
_exptl_absorpt_correction_T_max 1.00000
_exptl_absorpt_correction_T_min 0.58948
_exptl_absorpt_correction_type multi-scan
_exptl_crystal_colour colorless
_exptl_crystal_density_diffrn 1.128
_exptl_crystal_description block
_exptl_crystal_F_000 11872
_exptl_crystal_size_max 0.070
_exptl_crystal_size_mid 0.070
_exptl_crystal_size_min 0.050
_refine_diff_density_max 0.703
_refine_diff_density_min -0.494
_refine_diff_density_rms 0.090
_refine_ls_extinction_method none
_refine_ls_goodness_of_fit_ref 1.092
_refine_ls_hydrogen_treatment constr
_refine_ls_matrix_type full
_refine_ls_number_parameters 394
_refine_ls_number_reflns 3115
_refine_ls_number_restraints 157
_refine_ls_restrained_S_all 1.077
_refine_ls_R_factor_all 0.0762
_refine_ls_R_factor_gt 0.0648
_refine_ls_shift/su_max 0.000
_refine_ls_shift/su_mean 0.000
_refine_ls_structure_factor_coef Fsqd
_refine_ls_weighting_details 'w=1/[\s^2^(Fo^2^)+(0.1292P)^2^+210.5066P] where P=(Fo^2^+2Fc^2^)/3'
_refine_ls_weighting_scheme calc
_refine_ls_wR_factor_gt 0.1889
_refine_ls_wR_factor_ref 0.2023
_reflns_Friedel_coverage 0.000
_reflns_number_gt 2424
_reflns_number_total 3115
_reflns_threshold_expression 'I > 2\s(I)'
_cod_data_source_file c7ra05090a2.cif
_cod_data_source_block 1
_cod_database_code 7228669
_shelx_space_group_comment
;
The symmetry employed for this shelxl refinement is uniquely defined
by the following loop, which should always be used as a source of
symmetry information in preference to the above space-group names.
They are only intended as comments.
;
_shelx_estimated_absorpt_t_min 0.668
_shelx_estimated_absorpt_t_max 0.745
_shelxl_version_number 2014-3
_platon_squeeze_void_probe_radius 1.20

loop_
_space_group_symop_operation_xyz
'x, y, z'
'-x+3/4, -y+3/4, z'
'-x+3/4, y, -z+3/4'
'x, -y+3/4, -z+3/4'
'x, y+1/2, z+1/2'
'-x+3/4, -y+5/4, z+1/2'
'-x+3/4, y+1/2, -z+5/4'
'x, -y+5/4, -z+5/4'
'x+1/2, y, z+1/2'
'-x+5/4, -y+3/4, z+1/2'
'-x+5/4, y, -z+5/4'
'x+1/2, -y+3/4, -z+5/4'
'x+1/2, y+1/2, z'
'-x+5/4, -y+5/4, z'
'-x+5/4, y+1/2, -z+3/4'
'x+1/2, -y+5/4, -z+3/4'
'-x, -y, -z'
'x-3/4, y-3/4, -z'
'x-3/4, -y, z-3/4'
'-x, y-3/4, z-3/4'
'-x, -y+1/2, -z+1/2'
'x-3/4, y-1/4, -z+1/2'
'x-3/4, -y+1/2, z-1/4'
'-x, y-1/4, z-1/4'
'-x+1/2, -y, -z+1/2'
'x-1/4, y-3/4, -z+1/2'
'x-1/4, -y, z-1/4'
'-x+1/2, y-3/4, z-1/4'
'-x+1/2, -y+1/2, -z'
'x-1/4, y-1/4, -z'
'x-1/4, -y+1/2, z-3/4'
'-x+1/2, y-1/4, z-3/4'

loop_
_atom_site_label
_atom_site_type_symbol
_atom_site_fract_x
_atom_site_fract_y
_atom_site_fract_z
_atom_site_U_iso_or_equiv
_atom_site_adp_type
_atom_site_occupancy
_atom_site_site_symmetry_order
_atom_site_calc_flag
_atom_site_refinement_flags_posn
_atom_site_refinement_flags_adp
_atom_site_refinement_flags_occupancy
Cd2 Cd 0.5000 0.5000 0.0000 0.0633(6) Uani 1 2 d S . P
Cd1 Cd 0.54344(7) 0.43197(2) 0.04164(2) 0.0814(6) Uani 1 1 d . . .
O5 O 0.5094(6) 0.4856(2) 0.04504(16) 0.096(3) Uani 1 1 d . . .
O4 O 0.4801(7) 0.4553(3) 0.07894(18) 0.113(4) Uani 1 1 d . . .
C10 C 0.4482(9) 0.5109(3) 0.0830(2) 0.069(4) Uani 1 1 d . . .
C13 C 0.4782(9) 0.4820(3) 0.0680(2) 0.067(4) Uani 1 1 d . . .
C7 C 0.3961(9) 0.5621(3) 0.1129(3) 0.085(4) Uani 1 1 d . U .
C8 C 0.4340(9) 0.5656(3) 0.0868(2) 0.084(5) Uani 1 1 d . U .
H8A H 0.4423 0.5856 0.0794 0.101 Uiso 1 1 calc R U .
C11 C 0.4123(10) 0.5069(3) 0.1080(2) 0.092(5) Uani 1 1 d . . .
H11A H 0.4071 0.4864 0.1150 0.111 Uiso 1 1 calc R U .
C9 C 0.4565(9) 0.5393(4) 0.0738(2) 0.087(5) Uani 1 1 d . . .
H9A H 0.4796 0.5417 0.0568 0.104 Uiso 1 1 calc R U .
C12 C 0.3846(10) 0.5320(3) 0.1227(2) 0.090(5) Uani 1 1 d . U .
H12A H 0.3584 0.5287 0.1390 0.108 Uiso 1 1 calc R U .
O1 O 0.3751(8) 0.5886(2) 0.1271(2) 0.122(4) Uani 1 1 d . . .
C2 C 0.3083(11) 0.5795(3) 0.1959(3) 0.091(4) Uani 1 1 d . U .
C4 C 0.1990(12) 0.5727(4) 0.1666(3) 0.093(6) Uani 1 1 d . . .
C5 C 0.2458(13) 0.5784(4) 0.1450(3) 0.094(6) Uani 1 1 d . . .
H5A H 0.2251 0.5784 0.1276 0.113 Uiso 1 1 calc R U .
C6 C 0.3225(14) 0.5838(3) 0.1495(3) 0.092(6) Uani 1 1 d . . .
C1 C 0.3553(11) 0.5845(3) 0.1745(3) 0.096(4) Uani 1 1 d . U .
H1A H 0.4093 0.5883 0.1768 0.116 Uiso 1 1 calc R U .
O3 O 0.1203(9) 0.5658(3) 0.16014(17) 0.124(4) Uani 1 1 d . . .
C25 C -0.0246(9) 0.5861(4) 0.2137(2) 0.092(5) Uani 1 1 d D . .
H25A H -0.0471 0.6039 0.2218 0.110 Uiso 1 1 calc R U .
C26 C 0.0318(8) 0.5888(4) 0.1932(3) 0.089(5) Uani 1 1 d D . .
H26A H 0.0472 0.6090 0.1874 0.107 Uiso 1 1 calc R U .
O9 O -0.1287(8) 0.5232(3) 0.2482(2) 0.131(5) Uani 1 1 d . . .
O11 O 0.5530(11) 0.3829(3) 0.0590(3) 0.146(6) Uani 1 1 d . U .
O8 O -0.1271(7) 0.5752(2) 0.25624(19) 0.099(3) Uani 1 1 d . . .
O1W O 0.6589(8) 0.4418(3) 0.0659(2) 0.174(6) Uani 1 1 d . . .
H1WA H 0.6768 0.4275 0.0764 0.209 Uiso 1 1 d R U .
H1WB H 0.6706 0.4609 0.0699 0.209 Uiso 1 1 d R U .
O6 O 0.6924(7) 0.5458(2) 0.24047(19) 0.100(4) Uani 1 1 d . . .
O2 O 0.3270(8) 0.5810(3) 0.2226(2) 0.114(4) Uani 1 1 d . U .
C19 C 0.4498(12) 0.6013(3) 0.2425(3) 0.093(5) Uani 1 1 d . U .
H19A H 0.4239 0.6205 0.2458 0.111 Uiso 1 1 calc R U .
C15 C 0.4458(15) 0.5484(5) 0.2246(4) 0.132(8) Uani 1 1 d . U .
H15A H 0.4186 0.5316 0.2165 0.159 Uiso 1 1 calc R U .
C14 C 0.4086(15) 0.5768(5) 0.2288(3) 0.114(6) Uani 1 1 d . U .
C23 C -0.0099(11) 0.5276(4) 0.2096(3) 0.108(6) Uani 1 1 d . U .
H23A H -0.0220 0.5073 0.2158 0.129 Uiso 1 1 calc R U .
C21 C 0.0653(10) 0.5624(4) 0.1813(3) 0.087(5) Uani 1 1 d . . .
C24 C -0.0458(9) 0.5548(4) 0.2213(3) 0.085(5) Uani 1 1 d D . .
C22 C 0.0425(11) 0.5321(4) 0.1893(3) 0.109(6) Uani 1 1 d . U .
H22A H 0.0636 0.5145 0.1805 0.131 Uiso 1 1 calc R U .
C27 C -0.1023(12) 0.5504(4) 0.2428(4) 0.097(6) Uani 1 1 d . . .
C18 C 0.5284(10) 0.5976(4) 0.2511(3) 0.082(5) Uani 1 1 d . . .
H18A H 0.5547 0.6138 0.2604 0.099 Uiso 1 1 calc R U .
C17 C 0.5659(11) 0.5688(3) 0.2453(3) 0.079(5) Uani 1 1 d . . .
C16 C 0.5231(15) 0.5448(4) 0.2323(4) 0.128(7) Uani 1 1 d . . .
H16A H 0.5483 0.5255 0.2287 0.154 Uiso 1 1 calc R U .
C3 C 0.2244(11) 0.5733(3) 0.1927(3) 0.094(5) Uani 1 1 d . U .
H3A H 0.1905 0.5700 0.2072 0.112 Uiso 1 1 calc R U .
C29 C 0.4606(18) 0.3167(7) 0.0734(5) 0.248(16) Uani 1 1 d D U .
H29A H 0.4681 0.2941 0.0747 0.371 Uiso 1 1 calc R U .
H29B H 0.4445 0.3250 0.0906 0.371 Uiso 1 1 calc R U .
H29C H 0.4203 0.3212 0.0602 0.371 Uiso 1 1 calc R U .
C28 C 0.615(3) 0.3175(12) 0.0616(14) 0.52(5) Uani 1 1 d . U .
H28A H 0.6119 0.2948 0.0635 0.785 Uiso 1 1 calc R U .
H28B H 0.6352 0.3226 0.0439 0.785 Uiso 1 1 calc R U .
H28C H 0.6511 0.3259 0.0750 0.785 Uiso 1 1 calc R U .
N1 N 0.535(2) 0.3318(6) 0.0652(5) 0.33(2) Uani 1 1 d D . .
C30 C 0.522(2) 0.3641(7) 0.0636(5) 0.238(16) Uani 1 1 d D U .
H30A H 0.4700 0.3692 0.0679 0.285 Uiso 1 1 calc R U .
O7 O 0.6717(6) 0.5807(2) 0.27389(17) 0.080(3) Uani 1 1 d . . .
C20 C 0.6463(11) 0.5638(3) 0.2555(3) 0.080(5) Uani 1 1 d . . .

loop_
_atom_site_aniso_label
_atom_site_aniso_U_11
_atom_site_aniso_U_22
_atom_site_aniso_U_33
_atom_site_aniso_U_23
_atom_site_aniso_U_13
_atom_site_aniso_U_12
Cd2 0.0657(15) 0.0551(7) 0.0690(7) -0.0088(5) 0.0172(6) -0.0133(8)
Cd1 0.0868(13) 0.0721(7) 0.0854(7) -0.0024(4) -0.0004(5) -0.0124(7)
O5 0.091(9) 0.123(8) 0.072(5) -0.006(5) 0.013(5) -0.023(7)
O4 0.129(11) 0.120(8) 0.091(6) -0.037(6) 0.026(6) -0.030(8)
C10 0.059(13) 0.057(8) 0.092(9) -0.014(7) 0.011(7) -0.011(9)
C13 0.075(12) 0.074(9) 0.050(7) 0.022(6) 0.018(6) -0.006(9)
C7 0.067(13) 0.075(9) 0.113(10) -0.018(8) -0.011(8) 0.005(10)
C8 0.088(13) 0.084(9) 0.080(8) 0.026(7) -0.012(8) -0.040(10)
C11 0.126(15) 0.104(10) 0.047(7) 0.006(6) 0.015(8) -0.003(11)
C9 0.087(15) 0.092(11) 0.082(8) -0.030(8) 0.016(8) -0.031(11)
C12 0.139(15) 0.061(7) 0.070(7) 0.005(6) 0.014(8) 0.017(10)
O1 0.138(12) 0.081(7) 0.145(8) 0.000(6) 0.055(8) -0.016(8)
C2 0.093(11) 0.089(8) 0.091(8) -0.040(7) -0.014(8) 0.005(9)
C4 0.074(18) 0.109(11) 0.096(12) -0.038(9) -0.022(11) -0.013(11)
C5 0.097(18) 0.108(12) 0.078(10) -0.011(8) 0.009(11) -0.027(13)
C6 0.11(2) 0.059(8) 0.104(12) -0.028(8) 0.020(13) 0.009(13)
C1 0.085(12) 0.092(8) 0.112(9) -0.022(8) 0.025(9) -0.004(9)
O3 0.106(12) 0.199(12) 0.067(5) -0.033(6) 0.014(7) -0.027(10)
C25 0.074(15) 0.106(12) 0.095(9) 0.007(8) 0.022(9) -0.027(12)
C26 0.060(14) 0.078(10) 0.129(11) 0.010(9) -0.004(10) -0.029(11)
O9 0.099(13) 0.100(8) 0.196(11) 0.047(7) -0.001(8) -0.023(10)
O11 0.209(17) 0.094(8) 0.135(9) 0.030(8) -0.025(9) -0.012(11)
O8 0.075(9) 0.105(7) 0.116(6) 0.045(6) 0.002(6) -0.017(8)
O1W 0.136(13) 0.212(13) 0.174(10) 0.032(9) -0.077(9) -0.070(11)
O6 0.091(11) 0.096(7) 0.114(7) 0.024(6) 0.029(6) 0.016(8)
O2 0.069(10) 0.145(9) 0.128(8) -0.033(7) -0.007(7) -0.001(9)
C19 0.088(17) 0.070(9) 0.120(10) -0.041(8) 0.023(10) -0.010(12)
C15 0.11(2) 0.094(13) 0.194(16) -0.048(12) -0.037(15) -0.028(16)
C14 0.081(17) 0.130(13) 0.131(11) -0.033(10) -0.019(11) -0.011(15)
C23 0.113(17) 0.080(9) 0.130(12) -0.025(9) 0.019(11) 0.037(12)
C21 0.075(16) 0.095(11) 0.092(10) -0.004(8) -0.028(9) -0.017(12)
C24 0.034(13) 0.136(14) 0.085(9) 0.023(9) -0.003(8) -0.014(12)
C22 0.116(17) 0.108(12) 0.104(10) -0.025(9) 0.010(10) -0.014(13)
C27 0.08(2) 0.068(9) 0.142(13) -0.003(10) -0.039(13) 0.025(13)
C18 0.018(12) 0.099(12) 0.129(10) -0.033(8) -0.028(8) 0.013(12)
C17 0.048(16) 0.065(9) 0.125(10) 0.009(7) -0.017(9) 0.038(11)
C16 0.11(2) 0.073(11) 0.199(17) -0.059(11) -0.030(15) -0.020(15)
C3 0.088(12) 0.099(9) 0.094(8) -0.032(7) -0.012(8) -0.009(10)
C29 0.29(4) 0.24(3) 0.21(2) 0.05(2) -0.10(3) -0.12(3)
C28 0.28(5) 0.48(8) 0.81(11) 0.10(7) 0.15(7) 0.19(5)
N1 0.47(6) 0.22(2) 0.30(3) 0.20(2) -0.22(3) -0.25(3)
C30 0.34(4) 0.22(3) 0.153(18) 0.10(2) -0.11(2) -0.10(3)
O7 0.056(8) 0.083(6) 0.101(6) 0.000(5) -0.001(5) 0.014(6)
C20 0.049(17) 0.077(10) 0.114(11) -0.014(8) -0.009(10) 0.009(11)

loop_
_atom_type_symbol
_atom_type_description
_atom_type_scat_dispersion_real
_atom_type_scat_dispersion_imag
_atom_type_scat_source
C C 0.0181 0.0091 'International Tables Vol C Tables 4.2.6.8 and 6.1.1.4'
H H 0.0000 0.0000 'International Tables Vol C Tables 4.2.6.8 and 6.1.1.4'
N N 0.0311 0.0180 'International Tables Vol C Tables 4.2.6.8 and 6.1.1.4'
O O 0.0492 0.0322 'International Tables Vol C Tables 4.2.6.8 and 6.1.1.4'
Cd Cd 0.1185 4.6533 'International Tables Vol C Tables 4.2.6.8 and 6.1.1.4'

loop_
_geom_angle_atom_site_label_1
_geom_angle_atom_site_label_2
_geom_angle_atom_site_label_3
_geom_angle
_geom_angle_site_symmetry_1
_geom_angle_site_symmetry_3
O6 Cd2 O6 180.0(5) 27_565 11_554
O6 Cd2 O9 90.7(4) 27_565 27_665
O6 Cd2 O9 89.3(4) 11_554 27_665
O6 Cd2 O9 89.3(4) 27_565 11_454
O6 Cd2 O9 90.7(4) 11_554 11_454
O9 Cd2 O9 180.0(7) 27_665 11_454
O6 Cd2 O5 90.5(4) 27_565 .
O6 Cd2 O5 89.5(4) 11_554 .
O9 Cd2 O5 82.2(4) 27_665 .
O9 Cd2 O5 97.8(4) 11_454 .
O6 Cd2 O5 89.5(4) 27_565 17_665
O6 Cd2 O5 90.5(4) 11_554 17_665
O9 Cd2 O5 97.8(4) 27_665 17_665
O9 Cd2 O5 82.2(4) 11_454 17_665
O5 Cd2 O5 180.0 . 17_665
O8 Cd1 O11 97.8(5) 27_665 .
O8 Cd1 O7 101.7(3) 27_665 27_565
O11 Cd1 O7 89.9(5) . 27_565
O8 Cd1 O5 109.5(4) 27_665 .
O11 Cd1 O5 151.6(4) . .
O7 Cd1 O5 91.8(3) 27_565 .
O8 Cd1 O1W 86.0(4) 27_665 .
O11 Cd1 O1W 84.5(6) . .
O7 Cd1 O1W 171.1(4) 27_565 .
O5 Cd1 O1W 89.7(4) . .
O8 Cd1 O4 161.7(4) 27_665 .
O11 Cd1 O4 96.5(5) . .
O7 Cd1 O4 89.6(3) 27_565 .
O5 Cd1 O4 55.2(3) . .
O1W Cd1 O4 84.1(4) . .
C13 O5 Cd2 150.6(10) . .
C13 O5 Cd1 93.0(8) . .
Cd2 O5 Cd1 101.5(3) . .
C13 O4 Cd1 92.6(7) . .
C9 C10 C11 118.4(12) . .
C9 C10 C13 122.4(12) . .
C11 C10 C13 119.1(12) . .
O4 C13 O5 119.2(12) . .
O4 C13 C10 121.3(10) . .
O5 C13 C10 119.1(11) . .
O1 C7 C12 122.4(13) . .
O1 C7 C8 119.4(13) . .
C12 C7 C8 118.2(13) . .
C9 C8 C7 118.2(12) . .
C12 C11 C10 122.0(12) . .
C10 C9 C8 124.4(13) . .
C11 C12 C7 118.6(13) . .
C7 O1 C6 116.5(11) . .
C1 C2 O2 128.8(19) . .
C1 C2 C3 121.2(15) . .
O2 C2 C3 110.0(15) . .
C5 C4 C3 124.4(19) . .
C5 C4 O3 114.1(15) . .
C3 C4 O3 121.5(17) . .
C6 C5 C4 117.7(17) . .
C5 C6 C1 123.4(17) . .
C5 C6 O1 119.6(16) . .
C1 C6 O1 117.0(19) . .
C2 C1 C6 118.7(17) . .
C4 O3 C21 118.3(12) . .
C26 C25 C24 116.2(14) . .
C21 C26 C25 121.6(15) . .
C27 O9 Cd2 136.1(13) . 11_454
C30 O11 Cd1 143(3) . .
C27 O8 Cd1 119.1(11) . 19_566
C20 O6 Cd2 129.8(8) . 11_554
C2 O2 C14 115.4(14) . .
C18 C19 C14 122.0(18) . .
C14 C15 C16 120(2) . .
C15 C14 C19 119(2) . .
C15 C14 O2 121(2) . .
C19 C14 O2 119(2) . .
C22 C23 C24 118.1(16) . .
C26 C21 C22 120.2(16) . .
C26 C21 O3 120.5(14) . .
C22 C21 O3 119.2(16) . .
C23 C24 C25 122.3(14) . .
C23 C24 C27 118.9(15) . .
C25 C24 C27 118.7(15) . .
C23 C22 C21 121.4(16) . .
O9 C27 O8 120.4(19) . .
O9 C27 C24 120.3(16) . .
O8 C27 C24 119.3(16) . .
C17 C18 C19 117.4(15) . .
C18 C17 C16 119.2(17) . .
C18 C17 C20 118.2(15) . .
C16 C17 C20 122.3(16) . .
C15 C16 C17 122.7(19) . .
C4 C3 C2 114.6(16) . .
C30 N1 C29 108(3) . .
C30 N1 C28 123(3) . .
C29 N1 C28 130(3) . .
O11 C30 N1 137(4) . .
C20 O7 Cd1 117.5(10) . 19_666
O7 C20 O6 123.1(16) . .
O7 C20 C17 119.7(15) . .
O6 C20 C17 115.6(14) . .

loop_
_geom_bond_atom_site_label_1
_geom_bond_atom_site_label_2
_geom_bond_distance
_geom_bond_site_symmetry_2
Cd2 O6 2.203(10) 27_565
Cd2 O6 2.203(10) 11_554
Cd2 O9 2.263(12) 27_665
Cd2 O9 2.263(12) 11_454
Cd2 O5 2.317(8) .
Cd2 O5 2.317(8) 17_665
Cd1 O8 2.225(10) 27_665
Cd1 O11 2.241(12) .
Cd1 O7 2.291(9) 27_565
Cd1 O5 2.331(10) .
Cd1 O1W 2.322(11) .
Cd1 O4 2.347(9) .
O5 C13 1.263(13) .
O4 C13 1.248(13) .
C10 C9 1.286(17) .
C10 C11 1.389(17) .
C10 C13 1.506(17) .
C7 O1 1.362(15) .
C7 C12 1.367(16) .
C7 C8 1.448(18) .
C8 C9 1.334(17) .
C11 C12 1.365(16) .
O1 C6 1.435(18) .
C2 C1 1.337(19) .
C2 O2 1.361(17) .
C2 C3 1.444(19) .
C4 C5 1.35(2) .
C4 C3 1.36(2) .
C4 O3 1.393(18) .
C5 C6 1.33(2) .
C6 C1 1.36(2) .
O3 C21 1.405(18) .
C25 C26 1.393(14) .
C25 C24 1.416(15) .
C26 C21 1.377(19) .
O9 C27 1.254(18) .
O9 Cd2 2.263(12) 11_454
O11 C30 0.97(3) .
O8 C27 1.302(16) .
O8 Cd1 2.225(10) 19_566
O6 C20 1.316(16) .
O6 Cd2 2.203(10) 11_554
O2 C14 1.42(2) .
C19 C18 1.398(19) .
C19 C14 1.41(2) .
C15 C14 1.36(2) .
C15 C16 1.36(2) .
C23 C22 1.35(2) .
C23 C24 1.411(19) .
C21 C22 1.387(19) .
C24 C27 1.44(2) .
C18 C17 1.396(18) .
C17 C16 1.40(2) .
C17 C20 1.46(2) .
C29 N1 1.465(19) .
C28 N1 1.49(5) .
N1 C30 1.375(19) .
O7 C20 1.230(15) .
O7 Cd1 2.291(9) 19_666

loop_
_platon_squeeze_void_nr
_platon_squeeze_void_average_x
_platon_squeeze_void_average_y
_platon_squeeze_void_average_z
_platon_squeeze_void_volume
_platon_squeeze_void_count_electrons
_platon_squeeze_void_content
1 0.412 -0.009 -0.001 15676 4000 ' '
2 0.625 0.125 0.125 12 1 ' '
3 0.125 0.125 0.625 12 1 ' '
4 0.375 0.375 0.375 12 1 ' '
5 0.875 0.375 0.875 12 1 ' '
6 0.125 0.625 0.125 12 1 ' '
7 0.625 0.625 0.625 12 1 ' '
8 0.875 0.875 0.375 12 1 ' '
9 0.375 0.875 0.875 12 1 ' '
